data_7046162
loop_
_publ_author_name
'Gu, Jin-Zhong'
'Cai, Yan'
'Qian, Zi-Yue'
'Wen, Min'
'Shi, Zi-Fa'
'Lv, Dong-Yu'
'Kirillov, Alexander M.'

_publ_section_title
;
 A new series of Co, Ni, Zn, and Cd metal-organic architectures driven by
 an unsymmetrical biphenyl-tricarboxylic acid: hydrothermal assembly,
 structural features and properties.
;
_journal_issue 22
_journal_name_full 'Dalton transactions (Cambridge, England : 2003)'
_journal_page_first 7431
_journal_page_last 7444
_journal_paper_doi 10.1039/c8dt01299g
_journal_volume 47
_journal_year 2018
_chemical_formula_sum 'C35 H25 N5 O10 Zn2'
_chemical_formula_weight 806.34
_space_group_crystal_system monoclinic
_space_group_IT_number 13
_space_group_name_Hall '-P 2yc'
_space_group_name_H-M_alt 'P 1 2/c 1'
_symmetry_space_group_name_Hall '-P 2yc'
_symmetry_space_group_name_H-M 'P 1 2/c 1'
_atom_sites_solution_hydrogens mixed
_audit_creation_method SHELXL-2014/7
_audit_update_record
;
2017-12-06 deposited with the CCDC.
2018-04-30 downloaded from the CCDC.
;
_cell_angle_alpha 90
_cell_angle_beta 108.194(8)
_cell_angle_gamma 90
_cell_formula_units_Z 4
_cell_length_a 13.6373(9)
_cell_length_b 15.8049(11)
_cell_length_c 16.0311(13)
_cell_measurement_reflns_used 11673
_cell_measurement_temperature 293(2)
_cell_measurement_theta_max 25.050
_cell_measurement_theta_min 3.395
_cell_volume 3282.5(4)
_computing_cell_refinement 'Bruker SAINT'
_computing_data_collection 'Bruker APEX2'
_computing_data_reduction 'Bruker SAINT'
_computing_molecular_graphics 'Bruker SHELXTL'
_computing_publication_material 'Bruker SHELXTL'
_computing_structure_refinement 'SHELXL-2014/7 (Sheldrick, 2014)'
_computing_structure_solution 'SHELXL-2014/7 (Sheldrick, 2014)'
_diffrn_ambient_temperature 293(2)
_diffrn_measured_fraction_theta_full 0.997
_diffrn_measured_fraction_theta_max 0.997
_diffrn_measurement_device_type 'Bruker APE-II CCD'
_diffrn_measurement_method '\f and \w scans'
_diffrn_radiation_type MoK\a
_diffrn_radiation_wavelength 0.71073
_diffrn_reflns_av_R_equivalents 0.0788
_diffrn_reflns_av_unetI/netI 0.1339
_diffrn_reflns_Laue_measured_fraction_full 0.997
_diffrn_reflns_Laue_measured_fraction_max 0.997
_diffrn_reflns_limit_h_max 16
_diffrn_reflns_limit_h_min -16
_diffrn_reflns_limit_k_max 9
_diffrn_reflns_limit_k_min -18
_diffrn_reflns_limit_l_max 19
_diffrn_reflns_limit_l_min -18
_diffrn_reflns_number 11673
_diffrn_reflns_point_group_measured_fraction_full 0.997
_diffrn_reflns_point_group_measured_fraction_max 0.997
_diffrn_reflns_theta_full 25.050
_diffrn_reflns_theta_max 25.050
_diffrn_reflns_theta_min 3.395
_diffrn_source 'fine-focus sealed tube'
_exptl_absorpt_coefficient_mu 1.531
_exptl_absorpt_correction_T_max 0.781
_exptl_absorpt_correction_T_min 0.701
_exptl_absorpt_correction_type multi-scan
_exptl_absorpt_process_details SADABS
_exptl_crystal_colour colourless
_exptl_crystal_density_diffrn 1.632
_exptl_crystal_description needle
_exptl_crystal_F_000 1640
_exptl_crystal_size_max 0.250
_exptl_crystal_size_mid 0.200
_exptl_crystal_size_min 0.170
_exptl_transmission_factor_max 0.771
_exptl_transmission_factor_min 0.727
_refine_diff_density_max 2.535
_refine_diff_density_min -0.847
_refine_diff_density_rms 0.134
_refine_ls_extinction_method none
_refine_ls_goodness_of_fit_ref 1.062
_refine_ls_hydrogen_treatment constr
_refine_ls_matrix_type full
_refine_ls_number_parameters 469
_refine_ls_number_reflns 5824
_refine_ls_number_restraints 0
_refine_ls_restrained_S_all 1.062
_refine_ls_R_factor_all 0.1285
_refine_ls_R_factor_gt 0.0751
_refine_ls_shift/su_max 0.000
_refine_ls_shift/su_mean 0.000
_refine_ls_structure_factor_coef Fsqd
_refine_ls_weighting_details 'w=1/[\s^2^(Fo^2^)+(0.0660P)^2^+1.9294P] where P=(Fo^2^+2Fc^2^)/3'
_refine_ls_weighting_scheme calc
_refine_ls_wR_factor_gt 0.1551
_refine_ls_wR_factor_ref 0.2019
_reflns_Friedel_coverage 0.000
_reflns_number_gt 3510
_reflns_number_total 5824
_reflns_threshold_expression 'I > 2\s(I)'
_cod_data_source_file c8dt01299g2.cif
_cod_data_source_block 323-4Zn
_cod_depositor_comments 'Adding full bibliography for 7046153--7046164.cif.'
_cod_database_code 7046162
_shelx_shelxl_version_number 2014/7
_shelx_space_group_comment
;
The symmetry employed for this shelxl refinement is uniquely defined
by the following loop, which should always be used as a source of
symmetry information in preference to the above space-group names.
They are only intended as comments.
;
_shelx_estimated_absorpt_t_min 0.701
_shelx_estimated_absorpt_t_max 0.781

loop_
_space_group_symop_operation_xyz
'x, y, z'
'-x, y, -z+1/2'
'-x, -y, -z'
'x, -y, z-1/2'

loop_
_atom_site_label
_atom_site_type_symbol
_atom_site_fract_x
_atom_site_fract_y
_atom_site_fract_z
_atom_site_U_iso_or_equiv
_atom_site_adp_type
_atom_site_occupancy
_atom_site_site_symmetry_order
_atom_site_calc_flag
_atom_site_refinement_flags_posn
_atom_site_refinement_flags_adp
Zn1 Zn 0.95089(6) 0.29888(6) 0.32759(5) 0.0247(3) Uani 1 1 d . .
Zn2 Zn 0.83004(6) 0.21354(5) 0.09967(5) 0.0237(3) Uani 1 1 d . .
N1 N 1.1519(6) 0.9452(5) 0.4703(5) 0.0451(19) Uani 1 1 d . .
N2 N 0.8093(5) 0.2730(4) 0.3470(4) 0.0287(15) Uani 1 1 d . .
N3 N 0.3187(5) 0.2196(4) 0.4001(4) 0.0317(16) Uani 1 1 d . .
N4 N 0.4744(9) 0.5072(7) 0.1251(10) 0.137(5) Uani 1 1 d . .
N5 N 0.4844(10) 0.9543(7) 0.1257(8) 0.108(4) Uani 1 1 d . .
O1 O 0.9279(4) 0.4292(3) 0.3222(3) 0.0319(13) Uani 1 1 d . .
O2 O 0.8225(4) 0.4466(3) 0.1865(3) 0.0390(14) Uani 1 1 d . .
O3 O 0.8394(4) 0.7533(3) 0.4849(3) 0.0286(12) Uani 1 1 d . .
O4 O 0.9890(4) 0.6845(3) 0.5348(3) 0.0343(13) Uani 1 1 d . .
O5 O 1.1297(4) 1.0957(3) 0.3806(3) 0.0366(14) Uani 1 1 d . .
O6 O 0.9689(4) 1.1489(4) 0.3474(4) 0.0443(16) Uani 1 1 d . .
O7 O 1.1607(5) 0.9939(5) 0.5300(4) 0.061(2) Uani 1 1 d . .
O8 O 1.2230(5) 0.9063(5) 0.4582(5) 0.081(2) Uani 1 1 d . .
O9 O 0.9056(3) 0.2927(3) 0.1882(3) 0.0218(11) Uani 1 1 d . .
H1 H 0.8793 0.3416 0.1875 0.026 Uiso 1 1 d R U
O10 O 0.8627(6) 0.4926(6) 0.5311(5) 0.107(3) Uani 1 1 d . .
H1W H 0.8505 0.5100 0.5770 0.129 Uiso 1 1 d R U
H2W H 0.8937 0.5394 0.5317 0.129 Uiso 1 1 d R U
C1 C 0.8740(5) 0.4754(5) 0.2593(5) 0.0241(17) Uani 1 1 d . .
C2 C 0.8717(5) 0.5678(5) 0.2781(5) 0.0252(17) Uani 1 1 d . .
C3 C 0.8937(5) 0.5956(5) 0.3634(5) 0.0272(18) Uani 1 1 d . .
H3 H 0.9057 0.5563 0.4087 0.033 Uiso 1 1 calc R U
C4 C 0.8981(5) 0.6821(5) 0.3827(4) 0.0196(16) Uani 1 1 d . .
C5 C 0.9110(6) 0.7087(4) 0.4756(5) 0.0225(16) Uani 1 1 d . .
C6 C 0.8889(5) 0.7413(5) 0.3152(5) 0.0233(17) Uani 1 1 d . .
C7 C 0.8640(6) 0.7123(5) 0.2302(5) 0.0302(18) Uani 1 1 d . .
H7 H 0.8533 0.7511 0.1847 0.036 Uiso 1 1 calc R U
C8 C 0.8544(6) 0.6265(5) 0.2108(5) 0.0298(18) Uani 1 1 d . .
H8A H 0.8365 0.6085 0.1527 0.036 Uiso 1 1 calc R U
C9 C 0.9197(6) 0.8306(5) 0.3355(5) 0.0266(18) Uani 1 1 d . .
C10 C 1.0129(6) 0.8498(5) 0.3952(5) 0.0306(18) Uani 1 1 d . .
H10 H 1.0529 0.8069 0.4288 0.037 Uiso 1 1 calc R U
C11 C 1.0486(5) 0.9323(5) 0.4065(5) 0.0258(17) Uani 1 1 d . .
C12 C 0.9910(6) 1.0000(5) 0.3582(5) 0.0294(18) Uani 1 1 d . .
C13 C 1.0322(6) 1.0885(5) 0.3634(5) 0.0276(18) Uani 1 1 d . .
C14 C 0.8957(6) 0.9795(5) 0.2989(5) 0.0311(19) Uani 1 1 d . .
H14 H 0.8545 1.0223 0.2661 0.037 Uiso 1 1 calc R U
C15 C 0.8609(6) 0.8971(5) 0.2876(5) 0.0287(18) Uani 1 1 d . .
H15 H 0.7967 0.8855 0.2471 0.034 Uiso 1 1 calc R U
C16 C 0.7552(6) 0.2022(5) 0.3237(5) 0.036(2) Uani 1 1 d . .
H16 H 0.7829 0.1602 0.2973 0.043 Uiso 1 1 calc R U
C17 C 0.6618(7) 0.1864(6) 0.3356(6) 0.045(2) Uani 1 1 d . .
H17 H 0.6286 0.1350 0.3180 0.054 Uiso 1 1 calc R U
C18 C 0.6169(6) 0.2474(6) 0.3741(6) 0.037(2) Uani 1 1 d . .
C19 C 0.6752(6) 0.3192(6) 0.4017(6) 0.053(3) Uani 1 1 d . .
H19 H 0.6500 0.3615 0.4299 0.064 Uiso 1 1 calc R U
C20 C 0.7707(7) 0.3308(6) 0.3890(6) 0.050(3) Uani 1 1 d . .
H20 H 0.8083 0.3796 0.4101 0.060 Uiso 1 1 calc R U
C21 C 0.5149(6) 0.2355(6) 0.3852(5) 0.038(2) Uani 1 1 d . .
C22 C 0.4758(6) 0.1582(5) 0.3986(5) 0.035(2) Uani 1 1 d . .
H22 H 0.5154 0.1096 0.4030 0.042 Uiso 1 1 calc R U
C23 C 0.3785(6) 0.1532(5) 0.4056(6) 0.038(2) Uani 1 1 d . .
H23 H 0.3535 0.1003 0.4146 0.046 Uiso 1 1 calc R U
C24 C 0.3552(6) 0.2962(5) 0.3877(6) 0.039(2) Uani 1 1 d . .
H24 H 0.3136 0.3436 0.3842 0.047 Uiso 1 1 calc R U
C25 C 0.4526(6) 0.3063(5) 0.3801(6) 0.044(2) Uani 1 1 d . .
H25 H 0.4763 0.3598 0.3717 0.052 Uiso 1 1 calc R U
C26 C 0.5673(10) 0.6370(8) 0.1483(10) 0.105(5) Uani 1 1 d . .
H26 H 0.6314 0.6633 0.1622 0.126 Uiso 1 1 calc R U
C27 C 0.5608(11) 0.5498(10) 0.1469(12) 0.133(6) Uani 1 1 d . .
H27 H 0.6222 0.5192 0.1626 0.159 Uiso 1 1 calc R U
C28 C 0.3904(10) 0.5540(8) 0.1056(10) 0.111(5) Uani 1 1 d . .
H28 H 0.3271 0.5262 0.0896 0.133 Uiso 1 1 calc R U
C29 C 0.3894(9) 0.6401(8) 0.1072(8) 0.084(4) Uani 1 1 d . .
H29 H 0.3271 0.6693 0.0931 0.100 Uiso 1 1 calc R U
C30 C 0.4814(8) 0.6835(7) 0.1298(7) 0.062(3) Uani 1 1 d . .
C31 C 0.4830(7) 0.7777(7) 0.1304(6) 0.053(3) Uani 1 1 d . .
C32 C 0.4006(8) 0.8256(8) 0.1341(7) 0.067(3) Uani 1 1 d . .
H32 H 0.3412 0.7987 0.1373 0.081 Uiso 1 1 calc R U
C33 C 0.4035(10) 0.9108(9) 0.1332(8) 0.085(4) Uani 1 1 d . .
H33 H 0.3467 0.9406 0.1380 0.101 Uiso 1 1 calc R U
C34 C 0.5630(11) 0.9082(11) 0.1208(10) 0.110(5) Uani 1 1 d . .
H34 H 0.6209 0.9365 0.1163 0.131 Uiso 1 1 calc R U
C35 C 0.5655(9) 0.8218(9) 0.1220(7) 0.081(4) Uani 1 1 d . .
H35 H 0.6231 0.7931 0.1171 0.097 Uiso 1 1 calc R U

loop_
_atom_site_aniso_label
_atom_site_aniso_U_11
_atom_site_aniso_U_22
_atom_site_aniso_U_33
_atom_site_aniso_U_23
_atom_site_aniso_U_13
_atom_site_aniso_U_12
Zn1 0.0227(5) 0.0266(5) 0.0275(5) -0.0006(4) 0.0117(4) 0.0009(4)
Zn2 0.0241(5) 0.0179(5) 0.0315(5) -0.0004(4) 0.0121(4) -0.0001(4)
N1 0.044(5) 0.041(5) 0.050(5) -0.001(4) 0.013(4) -0.014(4)
N2 0.029(4) 0.028(4) 0.033(4) -0.005(3) 0.015(3) -0.003(3)
N3 0.027(4) 0.031(4) 0.035(4) 0.005(3) 0.008(3) -0.002(3)
N4 0.068(8) 0.054(8) 0.274(18) -0.036(9) 0.031(9) 0.012(7)
N5 0.086(9) 0.066(9) 0.147(11) 0.040(7) 0.000(8) -0.006(7)
O1 0.046(3) 0.020(3) 0.032(3) 0.001(2) 0.016(3) 0.000(3)
O2 0.045(3) 0.021(3) 0.040(4) -0.008(3) -0.003(3) 0.007(3)
O3 0.033(3) 0.025(3) 0.028(3) -0.007(2) 0.010(2) 0.006(2)
O4 0.034(3) 0.036(4) 0.030(3) 0.000(3) 0.007(3) 0.008(3)
O5 0.039(3) 0.026(3) 0.049(4) -0.006(3) 0.019(3) -0.011(3)
O6 0.042(3) 0.034(4) 0.069(4) -0.012(3) 0.036(3) -0.009(3)
O7 0.066(4) 0.074(5) 0.043(4) -0.028(4) 0.015(3) -0.026(4)
O8 0.030(4) 0.080(6) 0.109(6) -0.028(5) -0.012(4) 0.011(4)
O9 0.025(3) 0.015(3) 0.028(3) -0.005(2) 0.011(2) 0.002(2)
O10 0.110(7) 0.147(9) 0.067(6) 0.026(5) 0.032(5) -0.016(6)
C1 0.020(4) 0.025(4) 0.030(5) -0.001(4) 0.012(3) -0.001(3)
C2 0.028(4) 0.018(4) 0.029(4) -0.003(3) 0.007(3) -0.006(3)
C3 0.035(4) 0.015(4) 0.034(5) 0.000(3) 0.014(4) -0.001(4)
C4 0.021(4) 0.018(4) 0.021(4) -0.008(3) 0.009(3) 0.003(3)
C5 0.034(4) 0.010(4) 0.028(4) -0.002(3) 0.018(4) -0.002(3)
C6 0.029(4) 0.019(4) 0.022(4) -0.006(3) 0.008(3) 0.000(3)
C7 0.043(5) 0.018(4) 0.028(4) 0.003(3) 0.009(4) -0.006(4)
C8 0.039(5) 0.021(4) 0.029(4) -0.003(3) 0.009(3) 0.001(4)
C9 0.036(4) 0.016(4) 0.033(5) -0.006(3) 0.019(4) -0.009(4)
C10 0.039(5) 0.016(4) 0.038(5) -0.004(3) 0.014(4) -0.004(4)
C11 0.024(4) 0.026(5) 0.024(4) -0.007(3) 0.004(3) -0.008(4)
C12 0.044(5) 0.019(4) 0.032(5) -0.006(3) 0.022(4) -0.009(4)
C13 0.027(4) 0.026(5) 0.037(5) -0.010(4) 0.021(4) -0.004(4)
C14 0.037(5) 0.032(5) 0.030(5) 0.000(4) 0.019(4) 0.007(4)
C15 0.033(4) 0.021(4) 0.030(4) -0.005(3) 0.006(3) -0.005(4)
C16 0.040(5) 0.032(5) 0.042(5) -0.004(4) 0.021(4) -0.001(4)
C17 0.044(5) 0.041(6) 0.051(6) 0.000(4) 0.019(4) -0.006(5)
C18 0.024(4) 0.040(6) 0.051(6) 0.008(4) 0.020(4) 0.002(4)
C19 0.041(5) 0.045(7) 0.087(8) -0.015(5) 0.038(5) 0.000(5)
C20 0.048(6) 0.030(5) 0.083(8) -0.018(5) 0.037(5) -0.010(5)
C21 0.029(5) 0.042(6) 0.046(5) 0.003(4) 0.018(4) -0.003(4)
C22 0.028(4) 0.022(5) 0.060(6) 0.009(4) 0.023(4) 0.005(4)
C23 0.036(5) 0.022(5) 0.061(6) 0.009(4) 0.021(4) 0.008(4)
C24 0.037(5) 0.015(5) 0.069(6) 0.003(4) 0.021(4) 0.008(4)
C25 0.033(5) 0.021(5) 0.083(7) 0.012(4) 0.027(5) 0.003(4)
C26 0.059(8) 0.045(8) 0.204(16) 0.002(9) 0.030(9) 0.004(7)
C27 0.058(9) 0.060(11) 0.26(2) -0.015(11) 0.019(11) 0.029(8)
C28 0.065(9) 0.044(9) 0.212(17) -0.007(9) 0.027(10) -0.014(7)
C29 0.050(7) 0.059(9) 0.128(11) 0.000(7) 0.008(7) 0.005(7)
C30 0.048(6) 0.047(7) 0.077(8) -0.003(6) 0.001(5) 0.002(6)
C31 0.034(5) 0.074(8) 0.046(6) 0.013(5) 0.004(4) -0.001(6)
C32 0.059(7) 0.065(9) 0.070(8) 0.000(6) 0.008(6) 0.000(6)
C33 0.074(9) 0.068(10) 0.096(10) 0.001(7) 0.004(7) 0.029(8)
C34 0.066(9) 0.099(14) 0.138(14) 0.051(10) -0.004(9) -0.019(9)
C35 0.067(8) 0.089(11) 0.072(8) 0.029(7) 0.001(6) 0.014(8)

loop_
_atom_type_symbol
_atom_type_description
_atom_type_scat_dispersion_real
_atom_type_scat_dispersion_imag
_atom_type_scat_source
C C 0.0033 0.0016 'International Tables Vol C Tables 4.2.6.8 and 6.1.1.4'
H H 0.0000 0.0000 'International Tables Vol C Tables 4.2.6.8 and 6.1.1.4'
N N 0.0061 0.0033 'International Tables Vol C Tables 4.2.6.8 and 6.1.1.4'
O O 0.0106 0.0060 'International Tables Vol C Tables 4.2.6.8 and 6.1.1.4'
Zn Zn 0.2839 1.4301 'International Tables Vol C Tables 4.2.6.8 and 6.1.1.4'

loop_
_geom_angle_atom_site_label_1
_geom_angle_atom_site_label_2
_geom_angle_atom_site_label_3
_geom_angle
_geom_angle_site_symmetry_1
_geom_angle_site_symmetry_3
O9 Zn1 O1 100.31(19) 2_755 .
O9 Zn1 N2 165.9(2) 2_755 .
O1 Zn1 N2 93.8(2) . .
O9 Zn1 O4 93.48(18) 2_755 3_766
O1 Zn1 O4 85.7(2) . 3_766
N2 Zn1 O4 86.8(2) . 3_766
O9 Zn1 O9 81.01(19) 2_755 .
O1 Zn1 O9 90.65(18) . .
N2 Zn1 O9 99.7(2) . .
O4 Zn1 O9 172.74(19) 3_766 .
O9 Zn1 O6 84.67(17) 2_755 1_545
O1 Zn1 O6 173.36(18) . 1_545
N2 Zn1 O6 81.2(2) . 1_545
O4 Zn1 O6 89.7(2) 3_766 1_545
O9 Zn1 O6 94.48(19) . 1_545
O9 Zn1 Zn2 36.38(12) 2_755 2_755
O1 Zn1 Zn2 123.50(15) . 2_755
N2 Zn1 Zn2 132.42(18) . 2_755
O4 Zn1 Zn2 69.75(14) 3_766 2_755
O9 Zn1 Zn2 107.46(12) . 2_755
O6 Zn1 Zn2 58.74(13) 1_545 2_755
O9 Zn2 O5 116.4(2) . 2_745
O9 Zn2 O3 110.0(2) . 4_565
O5 Zn2 O3 108.2(2) 2_745 4_565
O9 Zn2 N3 105.8(2) . 2_655
O5 Zn2 N3 106.1(2) 2_745 2_655
O3 Zn2 N3 110.3(2) 4_565 2_655
O9 Zn2 Zn1 39.10(13) . 2_755
O5 Zn2 Zn1 99.42(16) 2_745 2_755
O3 Zn2 Zn1 84.31(15) 4_565 2_755
N3 Zn2 Zn1 144.20(19) 2_655 2_755
O7 N1 O8 124.3(8) . .
O7 N1 C11 118.5(8) . .
O8 N1 C11 117.2(7) . .
C16 N2 C20 116.5(6) . .
C16 N2 Zn1 125.5(5) . .
C20 N2 Zn1 118.0(5) . .
C23 N3 C24 118.5(7) . .
C23 N3 Zn2 124.1(5) . 2_655
C24 N3 Zn2 117.2(5) . 2_655
C27 N4 C28 114.8(12) . .
C34 N5 C33 115.5(12) . .
C1 O1 Zn1 129.9(5) . .
C5 O3 Zn2 123.1(5) . 4_566
C5 O4 Zn1 135.8(5) . 3_766
C13 O5 Zn2 110.1(5) . 2_765
C13 O6 Zn1 144.4(5) . 1_565
Zn2 O9 Zn1 104.52(19) . 2_755
Zn2 O9 Zn1 135.7(2) . .
Zn1 O9 Zn1 98.74(19) 2_755 .
Zn2 O9 H1 116.9 . .
Zn1 O9 H1 111.7 2_755 .
Zn1 O9 H1 87.5 . .
H1W O10 H2W 86.7 . .
O2 C1 O1 123.2(7) . .
O2 C1 C2 120.4(7) . .
O1 C1 C2 116.4(7) . .
C3 C2 C8 119.4(7) . .
C3 C2 C1 120.0(7) . .
C8 C2 C1 120.4(7) . .
C2 C3 C4 120.9(7) . .
C2 C3 H3 119.6 . .
C4 C3 H3 119.6 . .
C3 C4 C6 119.5(6) . .
C3 C4 C5 118.5(6) . .
C6 C4 C5 122.1(6) . .
O4 C5 O3 126.7(7) . .
O4 C5 C4 118.4(6) . .
O3 C5 C4 114.9(6) . .
C7 C6 C4 118.4(7) . .
C7 C6 C9 120.0(6) . .
C4 C6 C9 121.0(6) . .
C6 C7 C8 121.6(7) . .
C6 C7 H7 119.2 . .
C8 C7 H7 119.2 . .
C2 C8 C7 119.8(7) . .
C2 C8 H8A 120.1 . .
C7 C8 H8A 120.1 . .
C10 C9 C15 117.8(7) . .
C10 C9 C6 120.3(7) . .
C15 C9 C6 121.5(7) . .
C9 C10 C11 121.0(7) . .
C9 C10 H10 119.5 . .
C11 C10 H10 119.5 . .
C10 C11 C12 122.0(7) . .
C10 C11 N1 116.3(7) . .
C12 C11 N1 121.6(7) . .
C14 C12 C11 116.2(7) . .
C14 C12 C13 120.6(8) . .
C11 C12 C13 122.9(7) . .
O6 C13 O5 125.4(7) . .
O6 C13 C12 118.4(7) . .
O5 C13 C12 116.2(7) . .
C15 C14 C12 121.3(8) . .
C15 C14 H14 119.3 . .
C12 C14 H14 119.3 . .
C14 C15 C9 121.6(7) . .
C14 C15 H15 119.2 . .
C9 C15 H15 119.2 . .
N2 C16 C17 125.1(8) . .
N2 C16 H16 117.5 . .
C17 C16 H16 117.5 . .
C16 C17 C18 119.6(9) . .
C16 C17 H17 120.2 . .
C18 C17 H17 120.2 . .
C19 C18 C17 115.2(7) . .
C19 C18 C21 122.8(8) . .
C17 C18 C21 122.1(8) . .
C18 C19 C20 122.3(8) . .
C18 C19 H19 118.9 . .
C20 C19 H19 118.9 . .
N2 C20 C19 121.2(8) . .
N2 C20 H20 119.4 . .
C19 C20 H20 119.4 . .
C22 C21 C25 117.6(7) . .
C22 C21 C18 124.2(8) . .
C25 C21 C18 118.3(8) . .
C23 C22 C21 119.9(8) . .
C23 C22 H22 120.1 . .
C21 C22 H22 120.1 . .
N3 C23 C22 123.0(8) . .
N3 C23 H23 118.5 . .
C22 C23 H23 118.5 . .
N3 C24 C25 121.8(8) . .
N3 C24 H24 119.1 . .
C25 C24 H24 119.1 . .
C24 C25 C21 119.3(8) . .
C24 C25 H25 120.4 . .
C21 C25 H25 120.4 . .
C30 C26 C27 119.9(12) . .
C30 C26 H26 120.1 . .
C27 C26 H26 120.1 . .
N4 C27 C26 124.5(12) . .
N4 C27 H27 117.8 . .
C26 C27 H27 117.8 . .
N4 C28 C29 124.8(12) . .
N4 C28 H28 117.6 . .
C29 C28 H28 117.6 . .
C28 C29 C30 119.4(11) . .
C28 C29 H29 120.3 . .
C30 C29 H29 120.3 . .
C26 C30 C29 116.6(11) . .
C26 C30 C31 122.6(10) . .
C29 C30 C31 120.7(10) . .
C35 C31 C32 115.8(11) . .
C35 C31 C30 121.3(10) . .
C32 C31 C30 122.8(10) . .
C33 C32 C31 121.6(11) . .
C33 C32 H32 119.2 . .
C31 C32 H32 119.2 . .
N5 C33 C32 122.9(12) . .
N5 C33 H33 118.6 . .
C32 C33 H33 118.6 . .
N5 C34 C35 124.7(13) . .
N5 C34 H34 117.7 . .
C35 C34 H34 117.7 . .
C34 C35 C31 119.5(12) . .
C34 C35 H35 120.2 . .
C31 C35 H35 120.2 . .

loop_
_geom_bond_atom_site_label_1
_geom_bond_atom_site_label_2
_geom_bond_distance
_geom_bond_site_symmetry_2
Zn1 O9 2.053(4) 2_755
Zn1 O1 2.080(5) .
Zn1 N2 2.090(6) .
Zn1 O4 2.116(5) 3_766
Zn1 O9 2.127(4) .
Zn1 O6 2.393(6) 1_545
Zn1 Zn2 3.1511(12) 2_755
Zn2 O9 1.931(5) .
Zn2 O5 1.940(5) 2_745
Zn2 O3 1.955(5) 4_565
Zn2 N3 2.032(6) 2_655
Zn2 Zn1 3.1511(12) 2_755
N1 O7 1.205(9) .
N1 O8 1.213(9) .
N1 C11 1.473(10) .
N2 C16 1.328(9) .
N2 C20 1.336(9) .
N3 C23 1.315(9) .
N3 C24 1.348(10) .
N3 Zn2 2.032(6) 2_655
N4 C27 1.307(16) .
N4 C28 1.317(15) .
N5 C34 1.319(17) .
N5 C33 1.337(15) .
O1 C1 1.277(9) .
O2 C1 1.245(8) .
O3 C5 1.250(8) .
O3 Zn2 1.955(5) 4_566
O4 C5 1.245(9) .
O4 Zn1 2.116(5) 3_766
O5 C13 1.277(8) .
O5 Zn2 1.940(5) 2_765
O6 C13 1.259(9) .
O6 Zn1 2.393(6) 1_565
O9 Zn1 2.053(4) 2_755
O9 H1 0.8500 .
O10 H1W 0.8501 .
O10 H2W 0.8499 .
C1 C2 1.493(10) .
C2 C3 1.377(9) .
C2 C8 1.386(10) .
C3 C4 1.400(9) .
C3 H3 0.9300 .
C4 C6 1.406(10) .
C4 C5 1.504(9) .
C6 C7 1.376(10) .
C6 C9 1.479(9) .
C7 C8 1.388(10) .
C7 H7 0.9300 .
C8 H8A 0.9300 .
C9 C10 1.366(10) .
C9 C15 1.397(10) .
C10 C11 1.383(10) .
C10 H10 0.9300 .
C11 C12 1.408(10) .
C12 C14 1.388(11) .
C12 C13 1.500(10) .
C14 C15 1.380(10) .
C14 H14 0.9300 .
C15 H15 0.9300 .
C16 C17 1.369(10) .
C16 H16 0.9300 .
C17 C18 1.387(11) .
C17 H17 0.9300 .
C18 C19 1.377(12) .
C18 C21 1.468(10) .
C19 C20 1.391(10) .
C19 H19 0.9300 .
C20 H20 0.9300 .
C21 C22 1.376(11) .
C21 C25 1.392(11) .
C22 C23 1.368(10) .
C22 H22 0.9300 .
C23 H23 0.9300 .
C24 C25 1.381(10) .
C24 H24 0.9300 .
C25 H25 0.9300 .
C26 C30 1.336(14) .
C26 C27 1.381(17) .
C26 H26 0.9300 .
C27 H27 0.9300 .
C28 C29 1.361(15) .
C28 H28 0.9300 .
C29 C30 1.376(14) .
C29 H29 0.9300 .
C30 C31 1.489(14) .
C31 C35 1.365(14) .
C31 C32 1.372(14) .
C32 C33 1.347(15) .
C32 H32 0.9300 .
C33 H33 0.9300 .
C34 C35 1.366(18) .
C34 H34 0.9300 .
C35 H35 0.9300 .

loop_
_geom_torsion_atom_site_label_1
_geom_torsion_atom_site_label_2
_geom_torsion_atom_site_label_3
_geom_torsion_atom_site_label_4
_geom_torsion
_geom_torsion_site_symmetry_1
Zn1 O1 C1 O2 0.8(10) .
Zn1 O1 C1 C2 178.4(4) .
O2 C1 C2 C3 155.2(7) .
O1 C1 C2 C3 -22.3(9) .
O2 C1 C2 C8 -29.2(10) .
O1 C1 C2 C8 153.2(7) .
C8 C2 C3 C4 0.4(11) .
C1 C2 C3 C4 176.0(6) .
C2 C3 C4 C6 -5.6(10) .
C2 C3 C4 C5 173.4(6) .
Zn1 O4 C5 O3 -1.5(12) 3_766
Zn1 O4 C5 C4 179.3(5) 3_766
Zn2 O3 C5 O4 -5.8(10) 4_566
Zn2 O3 C5 C4 173.5(4) 4_566
C3 C4 C5 O4 59.6(9) .
C6 C4 C5 O4 -121.4(8) .
C3 C4 C5 O3 -119.7(7) .
C6 C4 C5 O3 59.3(9) .
C3 C4 C6 C7 7.3(10) .
C5 C4 C6 C7 -171.7(6) .
C3 C4 C6 C9 -164.0(7) .
C5 C4 C6 C9 17.0(10) .
C4 C6 C7 C8 -4.1(11) .
C9 C6 C7 C8 167.2(7) .
C3 C2 C8 C7 2.9(11) .
C1 C2 C8 C7 -172.7(7) .
C6 C7 C8 C2 -1.0(12) .
C7 C6 C9 C10 -122.7(8) .
C4 C6 C9 C10 48.4(10) .
C7 C6 C9 C15 49.8(10) .
C4 C6 C9 C15 -139.1(7) .
C15 C9 C10 C11 -1.3(10) .
C6 C9 C10 C11 171.5(6) .
C9 C10 C11 C12 0.6(11) .
C9 C10 C11 N1 -177.7(7) .
O7 N1 C11 C10 -123.8(8) .
O8 N1 C11 C10 57.0(10) .
O7 N1 C11 C12 57.8(11) .
O8 N1 C11 C12 -121.3(9) .
C10 C11 C12 C14 0.5(10) .
N1 C11 C12 C14 178.7(7) .
C10 C11 C12 C13 -174.3(6) .
N1 C11 C12 C13 3.9(10) .
Zn1 O6 C13 O5 3.4(13) 1_565
Zn1 O6 C13 C12 -173.5(5) 1_565
Zn2 O5 C13 O6 10.7(9) 2_765
Zn2 O5 C13 C12 -172.3(5) 2_765
C14 C12 C13 O6 32.1(10) .
C11 C12 C13 O6 -153.3(7) .
C14 C12 C13 O5 -145.2(7) .
C11 C12 C13 O5 29.5(10) .
C11 C12 C14 C15 -0.9(10) .
C13 C12 C14 C15 174.1(6) .
C12 C14 C15 C9 0.2(11) .
C10 C9 C15 C14 0.9(10) .
C6 C9 C15 C14 -171.8(6) .
C20 N2 C16 C17 3.4(13) .
Zn1 N2 C16 C17 -179.1(6) .
N2 C16 C17 C18 0.5(14) .
C16 C17 C18 C19 -3.2(13) .
C16 C17 C18 C21 177.3(8) .
C17 C18 C19 C20 2.2(14) .
C21 C18 C19 C20 -178.4(9) .
C16 N2 C20 C19 -4.4(13) .
Zn1 N2 C20 C19 177.9(7) .
C18 C19 C20 N2 1.7(15) .
C19 C18 C21 C22 -148.0(9) .
C17 C18 C21 C22 31.3(13) .
C19 C18 C21 C25 33.3(13) .
C17 C18 C21 C25 -147.3(9) .
C25 C21 C22 C23 0.6(13) .
C18 C21 C22 C23 -178.0(8) .
C24 N3 C23 C22 -0.5(12) .
Zn2 N3 C23 C22 174.9(6) 2_655
C21 C22 C23 N3 -0.1(13) .
C23 N3 C24 C25 0.4(12) .
Zn2 N3 C24 C25 -175.2(7) 2_655
N3 C24 C25 C21 0.1(13) .
C22 C21 C25 C24 -0.6(13) .
C18 C21 C25 C24 178.1(8) .
C28 N4 C27 C26 -2(3) .
C30 C26 C27 N4 3(3) .
C27 N4 C28 C29 0(3) .
N4 C28 C29 C30 1(2) .
C27 C26 C30 C29 -2(2) .
C27 C26 C30 C31 179.8(13) .
C28 C29 C30 C26 0.6(19) .
C28 C29 C30 C31 178.8(12) .
C26 C30 C31 C35 21.3(16) .
C29 C30 C31 C35 -156.8(11) .
C26 C30 C31 C32 -162.7(12) .
C29 C30 C31 C32 19.3(15) .
C35 C31 C32 C33 -2.7(15) .
C30 C31 C32 C33 -179.0(10) .
C34 N5 C33 C32 -1.2(19) .
C31 C32 C33 N5 2.3(19) .
C33 N5 C34 C35 1(2) .
N5 C34 C35 C31 -1(2) .
C32 C31 C35 C34 2.2(16) .
C30 C31 C35 C34 178.5(10) .
